data_4025973
loop_
_publ_author_name
'Xiao-Feng Xia'
'Xing-Zhong Shu'
'Ke-Gong Ji'
'Ali Shaukat'
'Xue-Yuan Liu'
'Yong-Min Liang'

_publ_section_title
;
 Platinum/Scandium-Cocatalyzed Cascade Cyclization and Ring-Opening
 Reaction of Tertiary Amines with Substituted Salicylaldehydes to
 Synthesize 3-(Aminoalkyl)coumarins
;
_journal_name_full 'Journal of Organic Chemistry'
_journal_page_first 342
_journal_page_last 345
_journal_paper_doi 10.1021/jo102219z
_journal_volume 76
_journal_year 2011
_chemical_formula_sum 'C19 H19 N O3'
_chemical_formula_weight 309.35
_chemical_name_systematic
; 
 ? 
;
_space_group_IT_number 14
_symmetry_cell_setting monoclinic
_symmetry_space_group_name_Hall '-P 2yn'
_symmetry_space_group_name_H-M 'P 1 21/n 1'
_atom_sites_solution_hydrogens geom
_atom_sites_solution_primary direct
_atom_sites_solution_secondary difmap
_audit_creation_method SHELXL-97
_cell_angle_alpha 90.00
_cell_angle_beta 94.640(3)
_cell_angle_gamma 90.00
_cell_formula_units_Z 4
_cell_length_a 7.4632(3)
_cell_length_b 22.1589(10)
_cell_length_c 9.6495(4)
_cell_measurement_reflns_used 1682
_cell_measurement_temperature 296(2)
_cell_measurement_theta_max 23.37
_cell_measurement_theta_min 2.31
_cell_volume 1590.57(12)
_computing_cell_refinement 'Bruker SAINT'
_computing_data_collection 'Bruker APEX2'
_computing_data_reduction 'Bruker SAINT'
_computing_molecular_graphics 'Bruker SHELXTL'
_computing_publication_material 'Bruker SHELXTL'
_computing_structure_refinement 'SHELXL-97 (Sheldrick, 2008)'
_computing_structure_solution 'SHELXS-97 (Sheldrick, 2008)'
_diffrn_ambient_temperature 296(2)
_diffrn_measured_fraction_theta_full 0.997
_diffrn_measured_fraction_theta_max 0.997
_diffrn_measurement_device_type 'Bruker APEX-II CCD'
_diffrn_measurement_method '\f and \w scans'
_diffrn_radiation_monochromator graphite
_diffrn_radiation_source 'fine-focus sealed tube'
_diffrn_radiation_type MoK\a
_diffrn_radiation_wavelength 0.71073
_diffrn_reflns_av_R_equivalents 0.0333
_diffrn_reflns_av_sigmaI/netI 0.0352
_diffrn_reflns_limit_h_max 8
_diffrn_reflns_limit_h_min -8
_diffrn_reflns_limit_k_max 26
_diffrn_reflns_limit_k_min -23
_diffrn_reflns_limit_l_max 10
_diffrn_reflns_limit_l_min -11
_diffrn_reflns_number 8315
_diffrn_reflns_theta_full 25.27
_diffrn_reflns_theta_max 25.27
_diffrn_reflns_theta_min 1.84
_exptl_absorpt_coefficient_mu 0.087
_exptl_absorpt_correction_T_max 0.9751
_exptl_absorpt_correction_T_min 0.9701
_exptl_absorpt_correction_type multi-scan
_exptl_absorpt_process_details SADABS
_exptl_crystal_colour yellow
_exptl_crystal_density_diffrn 1.292
_exptl_crystal_description block
_exptl_crystal_F_000 656
_exptl_crystal_size_max 0.35
_exptl_crystal_size_mid 0.32
_exptl_crystal_size_min 0.29
_refine_diff_density_max 0.136
_refine_diff_density_min -0.135
_refine_diff_density_rms 0.029
_refine_ls_extinction_method none
_refine_ls_goodness_of_fit_ref 1.022
_refine_ls_hydrogen_treatment mixed
_refine_ls_matrix_type full
_refine_ls_number_parameters 213
_refine_ls_number_reflns 2874
_refine_ls_number_restraints 0
_refine_ls_restrained_S_all 1.022
_refine_ls_R_factor_all 0.0731
_refine_ls_R_factor_gt 0.0420
_refine_ls_shift/su_max 0.000
_refine_ls_shift/su_mean 0.000
_refine_ls_structure_factor_coef Fsqd
_refine_ls_weighting_details 'calc w=1/[\s^2^(Fo^2^)+(0.0417P)^2^+0.2829P] where P=(Fo^2^+2Fc^2^)/3'
_refine_ls_weighting_scheme calc
_refine_ls_wR_factor_gt 0.0930
_refine_ls_wR_factor_ref 0.1089
_reflns_number_gt 1911
_reflns_number_total 2874
_reflns_threshold_expression >2sigma(I)
_cod_data_source_file jo102219z_si_002.cif
_cod_data_source_block p21n
_cod_database_code 4025973

loop_
_symmetry_equiv_pos_as_xyz
'x, y, z'
'-x+1/2, y+1/2, -z+1/2'
'-x, -y, -z'
'x-1/2, -y-1/2, z-1/2'

loop_
_atom_site_label
_atom_site_type_symbol
_atom_site_fract_x
_atom_site_fract_y
_atom_site_fract_z
_atom_site_U_iso_or_equiv
_atom_site_adp_type
_atom_site_occupancy
_atom_site_symmetry_multiplicity
_atom_site_calc_flag
_atom_site_refinement_flags
C1 C 0.7062(3) -0.04623(8) 0.91389(19) 0.0487(5) Uani 1 1 d .
C2 C 0.8104(3) -0.08094(10) 1.0086(2) 0.0649(6) Uani 1 1 d .
H2 H 0.9313 -0.0721 1.0300 0.078 Uiso 1 1 calc R
C3 C 0.7306(4) -0.12864(10) 1.0700(2) 0.0711(6) Uani 1 1 d .
H3 H 0.7990 -0.1530 1.1325 0.085 Uiso 1 1 calc R
C4 C 0.5514(3) -0.14109(9) 1.0408(2) 0.0676(6) Uani 1 1 d .
H4 H 0.4994 -0.1734 1.0843 0.081 Uiso 1 1 calc R
C5 C 0.4482(3) -0.10597(8) 0.94753(19) 0.0559(5) Uani 1 1 d .
H5 H 0.3267 -0.1145 0.9287 0.067 Uiso 1 1 calc R
C6 C 0.5256(2) -0.05750(8) 0.88088(18) 0.0448(4) Uani 1 1 d .
C7 C 0.4302(2) -0.01985(8) 0.77854(18) 0.0472(5) Uani 1 1 d .
H7 H 0.3088 -0.0270 0.7549 0.057 Uiso 1 1 calc R
C8 C 0.5123(2) 0.02548(8) 0.71615(17) 0.0451(4) Uani 1 1 d .
C9 C 0.7022(3) 0.03678(9) 0.7547(2) 0.0520(5) Uani 1 1 d .
C10 C 0.4275(3) 0.06690(8) 0.60684(19) 0.0533(5) Uani 1 1 d .
H10A H 0.4879 0.0610 0.5226 0.064 Uiso 1 1 calc R
H10B H 0.4506 0.1081 0.6372 0.064 Uiso 1 1 calc R
C11 C 0.2283(3) 0.06035(9) 0.5705(2) 0.0565(5) Uani 1 1 d .
H11A H 0.1641 0.0685 0.6520 0.068 Uiso 1 1 calc R
H11B H 0.2014 0.0193 0.5407 0.068 Uiso 1 1 calc R
C12 C 0.1663(3) 0.10393(9) 0.4550(2) 0.0587(5) Uani 1 1 d .
H12A H 0.2212 0.1430 0.4743 0.070 Uiso 1 1 calc R
H12B H 0.2065 0.0894 0.3679 0.070 Uiso 1 1 calc R
C13 C -0.1079(3) 0.15485(8) 0.35544(19) 0.0496(5) Uani 1 1 d .
C14 C -0.0222(3) 0.18027(9) 0.2466(2) 0.0588(5) Uani 1 1 d .
H14 H 0.0943 0.1687 0.2310 0.071 Uiso 1 1 calc R
C15 C -0.1110(3) 0.22267(9) 0.1619(2) 0.0629(6) Uani 1 1 d .
H15 H -0.0524 0.2393 0.0895 0.076 Uiso 1 1 calc R
C16 C -0.2830(3) 0.24118(9) 0.1806(2) 0.0570(5) Uani 1 1 d .
H16 H -0.3404 0.2698 0.1222 0.068 Uiso 1 1 calc R
C17 C -0.3685(3) 0.21604(8) 0.28919(19) 0.0507(5) Uani 1 1 d .
C18 C -0.2817(3) 0.17369(8) 0.37514(18) 0.0505(5) Uani 1 1 d .
H18 H -0.3405 0.1574 0.4478 0.061 Uiso 1 1 calc R
C19 C -0.6355(3) 0.27408(10) 0.2356(3) 0.0888(8) Uani 1 1 d .
H19A H -0.5708 0.3116 0.2410 0.133 Uiso 1 1 calc R
H19B H -0.7524 0.2799 0.2684 0.133 Uiso 1 1 calc R
H19C H -0.6482 0.2605 0.1409 0.133 Uiso 1 1 calc R
N1 N -0.0261(3) 0.11061(8) 0.4410(2) 0.0642(5) Uani 1 1 d .
O1 O 0.79074(17) 0.00084(6) 0.85231(13) 0.0581(4) Uani 1 1 d .
O2 O 0.78948(19) 0.07674(7) 0.70617(15) 0.0735(4) Uani 1 1 d .
O3 O -0.53972(19) 0.23031(6) 0.31931(15) 0.0715(4) Uani 1 1 d .
H1N H -0.076(3) 0.1040(9) 0.513(2) 0.063(7) Uiso 1 1 d .

loop_
_atom_site_aniso_label
_atom_site_aniso_U_11
_atom_site_aniso_U_22
_atom_site_aniso_U_33
_atom_site_aniso_U_23
_atom_site_aniso_U_13
_atom_site_aniso_U_12
C1 0.0548(12) 0.0457(11) 0.0458(11) -0.0038(9) 0.0047(9) 0.0011(9)
C2 0.0617(14) 0.0693(14) 0.0618(13) 0.0001(12) -0.0072(10) 0.0137(11)
C3 0.0969(19) 0.0555(13) 0.0589(13) 0.0076(11) -0.0066(12) 0.0141(13)
C4 0.1013(19) 0.0478(12) 0.0528(13) 0.0063(10) 0.0006(12) -0.0069(12)
C5 0.0696(14) 0.0485(11) 0.0489(11) -0.0021(9) 0.0000(10) -0.0113(10)
C6 0.0562(12) 0.0390(10) 0.0389(10) -0.0047(8) 0.0021(8) -0.0025(8)
C7 0.0488(11) 0.0481(11) 0.0439(10) -0.0044(9) -0.0004(8) -0.0032(9)
C8 0.0562(12) 0.0407(10) 0.0383(10) -0.0015(8) 0.0033(8) 0.0004(9)
C9 0.0561(13) 0.0528(12) 0.0478(11) -0.0024(10) 0.0086(9) -0.0063(10)
C10 0.0645(13) 0.0502(11) 0.0454(11) 0.0017(9) 0.0054(9) 0.0009(9)
C11 0.0624(13) 0.0541(12) 0.0522(11) 0.0082(10) -0.0011(9) 0.0044(10)
C12 0.0652(14) 0.0590(13) 0.0517(12) 0.0050(10) 0.0041(9) 0.0110(10)
C13 0.0576(12) 0.0474(11) 0.0434(10) 0.0051(9) 0.0008(9) 0.0003(9)
C14 0.0578(13) 0.0663(13) 0.0525(12) 0.0096(11) 0.0068(9) 0.0008(10)
C15 0.0692(15) 0.0681(14) 0.0515(12) 0.0167(11) 0.0047(10) -0.0095(11)
C16 0.0677(14) 0.0477(11) 0.0533(12) 0.0088(10) -0.0093(10) -0.0049(10)
C17 0.0561(13) 0.0463(11) 0.0486(11) -0.0051(9) -0.0024(9) 0.0003(9)
C18 0.0583(13) 0.0513(11) 0.0420(10) 0.0040(9) 0.0055(9) -0.0022(9)
C19 0.0653(16) 0.0742(16) 0.123(2) 0.0149(15) -0.0137(14) 0.0131(12)
N1 0.0644(12) 0.0729(12) 0.0559(11) 0.0222(10) 0.0091(9) 0.0113(9)
O1 0.0488(8) 0.0643(9) 0.0608(8) 0.0071(7) 0.0016(6) -0.0039(7)
O2 0.0691(10) 0.0752(10) 0.0776(10) 0.0154(9) 0.0144(8) -0.0187(8)
O3 0.0641(10) 0.0764(10) 0.0739(10) 0.0075(8) 0.0052(7) 0.0178(8)

loop_
_atom_type_symbol
_atom_type_description
_atom_type_scat_dispersion_real
_atom_type_scat_dispersion_imag
_atom_type_scat_source
C C 0.0033 0.0016 'International Tables Vol C Tables 4.2.6.8 and 6.1.1.4'
H H 0.0000 0.0000 'International Tables Vol C Tables 4.2.6.8 and 6.1.1.4'
N N 0.0061 0.0033 'International Tables Vol C Tables 4.2.6.8 and 6.1.1.4'
O O 0.0106 0.0060 'International Tables Vol C Tables 4.2.6.8 and 6.1.1.4'

loop_
_geom_angle_atom_site_label_1
_geom_angle_atom_site_label_2
_geom_angle_atom_site_label_3
_geom_angle
O1 C1 C6 120.61(16)
O1 C1 C2 116.91(18)
C6 C1 C2 122.48(19)
C3 C2 C1 118.2(2)
C3 C2 H2 120.9
C1 C2 H2 120.9
C2 C3 C4 121.1(2)
C2 C3 H3 119.5
C4 C3 H3 119.5
C3 C4 C5 120.3(2)
C3 C4 H4 119.8
C5 C4 H4 119.8
C4 C5 C6 120.3(2)
C4 C5 H5 119.9
C6 C5 H5 119.9
C1 C6 C5 117.61(17)
C1 C6 C7 118.24(16)
C5 C6 C7 124.14(18)
C8 C7 C6 121.54(18)
C8 C7 H7 119.2
C6 C7 H7 119.2
C7 C8 C9 118.90(17)
C7 C8 C10 126.18(18)
C9 C8 C10 114.91(16)
O2 C9 O1 116.58(18)
O2 C9 C8 124.54(19)
O1 C9 C8 118.88(16)
C8 C10 C11 117.24(16)
C8 C10 H10A 108.0
C11 C10 H10A 108.0
C8 C10 H10B 108.0
C11 C10 H10B 108.0
H10A C10 H10B 107.2
C10 C11 C12 110.25(16)
C10 C11 H11A 109.6
C12 C11 H11A 109.6
C10 C11 H11B 109.6
C12 C11 H11B 109.6
H11A C11 H11B 108.1
N1 C12 C11 112.14(17)
N1 C12 H12A 109.2
C11 C12 H12A 109.2
N1 C12 H12B 109.2
C11 C12 H12B 109.2
H12A C12 H12B 107.9
C18 C13 N1 120.00(17)
C18 C13 C14 118.16(17)
N1 C13 C14 121.81(19)
C15 C14 C13 119.7(2)
C15 C14 H14 120.2
C13 C14 H14 120.2
C16 C15 C14 122.33(19)
C16 C15 H15 118.8
C14 C15 H15 118.8
C15 C16 C17 118.16(18)
C15 C16 H16 120.9
C17 C16 H16 120.9
O3 C17 C18 115.51(17)
O3 C17 C16 124.18(18)
C18 C17 C16 120.31(19)
C17 C18 C13 121.38(18)
C17 C18 H18 119.3
C13 C18 H18 119.3
O3 C19 H19A 109.5
O3 C19 H19B 109.5
H19A C19 H19B 109.5
O3 C19 H19C 109.5
H19A C19 H19C 109.5
H19B C19 H19C 109.5
C13 N1 C12 121.00(18)
C13 N1 H1N 114.6(14)
C12 N1 H1N 114.7(15)
C9 O1 C1 121.80(15)
C17 O3 C19 118.23(18)

loop_
_geom_bond_atom_site_label_1
_geom_bond_atom_site_label_2
_geom_bond_distance
C1 O1 1.378(2)
C1 C6 1.382(2)
C1 C2 1.385(3)
C2 C3 1.371(3)
C2 H2 0.9300
C3 C4 1.372(3)
C3 H3 0.9300
C4 C5 1.377(3)
C4 H4 0.9300
C5 C6 1.400(2)
C5 H5 0.9300
C6 C7 1.437(2)
C7 C8 1.344(2)
C7 H7 0.9300
C8 C9 1.458(3)
C8 C10 1.499(2)
C9 O2 1.215(2)
C9 O1 1.363(2)
C10 C11 1.507(3)
C10 H10A 0.9700
C10 H10B 0.9700
C11 C12 1.518(2)
C11 H11A 0.9700
C11 H11B 0.9700
C12 N1 1.439(3)
C12 H12A 0.9700
C12 H12B 0.9700
C13 C18 1.390(3)
C13 N1 1.391(2)
C13 C14 1.392(3)
C14 C15 1.379(3)
C14 H14 0.9300
C15 C16 1.373(3)
C15 H15 0.9300
C16 C17 1.387(3)
C16 H16 0.9300
C17 O3 1.370(2)
C17 C18 1.379(2)
C18 H18 0.9300
C19 O3 1.418(2)
C19 H19A 0.9600
C19 H19B 0.9600
C19 H19C 0.9600
N1 H1N 0.83(2)

loop_
_geom_torsion_atom_site_label_1
_geom_torsion_atom_site_label_2
_geom_torsion_atom_site_label_3
_geom_torsion_atom_site_label_4
_geom_torsion
O1 C1 C2 C3 -179.05(17)
C6 C1 C2 C3 0.9(3)
C1 C2 C3 C4 -1.3(3)
C2 C3 C4 C5 0.7(3)
C3 C4 C5 C6 0.5(3)
O1 C1 C6 C5 -179.87(16)
C2 C1 C6 C5 0.2(3)
O1 C1 C6 C7 1.5(2)
C2 C1 C6 C7 -178.40(17)
C4 C5 C6 C1 -0.9(3)
C4 C5 C6 C7 177.65(17)
C1 C6 C7 C8 -0.3(3)
C5 C6 C7 C8 -178.84(17)
C6 C7 C8 C9 -0.6(3)
C6 C7 C8 C10 179.00(16)
C7 C8 C9 O2 -179.31(18)
C10 C8 C9 O2 1.1(3)
C7 C8 C9 O1 0.3(2)
C10 C8 C9 O1 -179.31(15)
C7 C8 C10 C11 4.8(3)
C9 C8 C10 C11 -175.57(16)
C8 C10 C11 C12 -177.94(16)
C10 C11 C12 N1 -165.12(17)
C18 C13 C14 C15 -0.3(3)
N1 C13 C14 C15 178.00(18)
C13 C14 C15 C16 0.0(3)
C14 C15 C16 C17 0.1(3)
C15 C16 C17 O3 -179.84(18)
C15 C16 C17 C18 0.0(3)
O3 C17 C18 C13 179.55(16)
C16 C17 C18 C13 -0.3(3)
N1 C13 C18 C17 -177.86(17)
C14 C13 C18 C17 0.5(3)
C18 C13 N1 C12 -159.54(18)
C14 C13 N1 C12 22.2(3)
C11 C12 N1 C13 170.55(17)
O2 C9 O1 C1 -179.47(16)
C8 C9 O1 C1 0.9(2)
C6 C1 O1 C9 -1.8(2)
C2 C1 O1 C9 178.10(17)
C18 C17 O3 C19 179.30(17)
C16 C17 O3 C19 -0.8(3)

loop_
_cod_related_entry_id
_cod_related_entry_database
_cod_related_entry_code
1 ChemSpider 30659334
